data_4082126
loop_
_publ_author_name
'Hohloch, Stephan'
'Suntrup, Lisa'
'Sarkar, Biprajit'

_publ_section_title
;
 Arene--Ruthenium(II) and &#x2212;Iridium(III) Complexes with
 &#x201C;Click&#x201D;-Based Pyridyl-triazoles, Bis-triazoles, and
 Chelating Abnormal Carbenes: Applications in Catalytic Transfer
 Hydrogenation of Nitrobenzene
;
_journal_issue 24
_journal_name_full Organometallics
_journal_page_first 7376
_journal_paper_doi 10.1021/om4009185
_journal_volume 32
_journal_year 2013
_chemical_formula_sum 'C39 H50 Cl3 F6 N6 P Ru'
_chemical_formula_weight 955.24
_chemical_name_systematic
; 
 ? 
;
_space_group_IT_number 14
_symmetry_cell_setting monoclinic
_symmetry_space_group_name_Hall '-P 2ybc'
_symmetry_space_group_name_H-M 'P 1 21/c 1'
_atom_sites_solution_hydrogens geom
_atom_sites_solution_primary direct
_atom_sites_solution_secondary difmap
_audit_creation_method SHELXL-97
_cell_angle_alpha 90.00
_cell_angle_beta 102.027(5)
_cell_angle_gamma 90.00
_cell_formula_units_Z 8
_cell_length_a 25.763(2)
_cell_length_b 16.6619(16)
_cell_length_c 21.024(2)
_cell_measurement_reflns_used 26966
_cell_measurement_temperature 100(2)
_cell_measurement_theta_max 26
_cell_measurement_theta_min 1.5
_cell_volume 8826.7(14)
_computing_cell_refinement 'Bruker Kappa Apex II suite, 2008'
_computing_data_collection 'Bruker Kappa Apex II suite, 2008'
_computing_data_reduction 'Bruker Kappa Apex II suite, 2008'
_computing_structure_refinement 'SHELXL-97 (Sheldrick, 1997)'
_computing_structure_solution 'SHELXS-97 (Sheldrick, 1990)'
_diffrn_ambient_temperature 100(2)
_diffrn_measured_fraction_theta_full 0.995
_diffrn_measured_fraction_theta_max 0.995
_diffrn_measurement_device_type 'Bruker Kappa Apex II duo'
_diffrn_measurement_method 'omega psi scan'
_diffrn_radiation_monochromator graphite
_diffrn_radiation_source 'fine-focus sealed tube'
_diffrn_radiation_type MoK\a
_diffrn_radiation_wavelength 0.71073
_diffrn_reflns_av_R_equivalents 0.0587
_diffrn_reflns_av_sigmaI/netI 0.0712
_diffrn_reflns_limit_h_max 33
_diffrn_reflns_limit_h_min -36
_diffrn_reflns_limit_k_max 18
_diffrn_reflns_limit_k_min -23
_diffrn_reflns_limit_l_max 30
_diffrn_reflns_limit_l_min -30
_diffrn_reflns_number 95954
_diffrn_reflns_theta_full 30.57
_diffrn_reflns_theta_max 30.57
_diffrn_reflns_theta_min 1.57
_exptl_absorpt_coefficient_mu 0.634
_exptl_absorpt_correction_T_max 0.746
_exptl_absorpt_correction_T_min 0.699
_exptl_absorpt_correction_type multi-scan
_exptl_absorpt_process_details 'Blessing, 1995'
_exptl_crystal_colour yellow
_exptl_crystal_density_diffrn 1.438
_exptl_crystal_density_method 'not measured'
_exptl_crystal_description Block
_exptl_crystal_F_000 3920
_exptl_crystal_size_max 0.27
_exptl_crystal_size_mid 0.21
_exptl_crystal_size_min 0.17
_refine_diff_density_max 2.900
_refine_diff_density_min -1.960
_refine_diff_density_rms 0.126
_refine_ls_extinction_method none
_refine_ls_goodness_of_fit_ref 1.043
_refine_ls_hydrogen_treatment constr
_refine_ls_matrix_type full
_refine_ls_number_parameters 1009
_refine_ls_number_reflns 26966
_refine_ls_number_restraints 6
_refine_ls_restrained_S_all 1.044
_refine_ls_R_factor_all 0.0966
_refine_ls_R_factor_gt 0.0530
_refine_ls_shift/su_max 0.003
_refine_ls_shift/su_mean 0.000
_refine_ls_structure_factor_coef Fsqd
_refine_ls_weighting_details 'calc w=1/[\s^2^(Fo^2^)+(0.0612P)^2^+16.5566P] where P=(Fo^2^+2Fc^2^)/3'
_refine_ls_weighting_scheme calc
_refine_ls_wR_factor_gt 0.1260
_refine_ls_wR_factor_ref 0.1445
_reflns_number_gt 18161
_reflns_number_total 26966
_reflns_threshold_expression >2sigma(I)
_cod_data_source_file om4009185_si_002.cif
_cod_data_source_block c:\x-step\sar51a
_cod_depositor_comments
;
The following automatic conversions were performed:

'_exptl_absorpt_correction_type' value 'Multi-Scan' changed to
'multi-scan' according to
/home/saulius/struct/CIF-dictionaries/cif_core.dic dictionary named
'cif_core.dic' version 2.4.2 from 2011-04-26.

Automatic conversion script
Id: cif_fix_values 1891 2012-01-12 08:04:46Z andrius 
;
_cod_original_sg_symbol_H-M 'P 21/c'
_cod_database_code 4082126

loop_
_symmetry_equiv_pos_as_xyz
'x, y, z'
'-x, y+1/2, -z+1/2'
'-x, -y, -z'
'x, -y-1/2, z-1/2'

loop_
_atom_site_label
_atom_site_type_symbol
_atom_site_fract_x
_atom_site_fract_y
_atom_site_fract_z
_atom_site_U_iso_or_equiv
_atom_site_adp_type
_atom_site_occupancy
_atom_site_symmetry_multiplicity
_atom_site_calc_flag
_atom_site_refinement_flags
C17 C 0.15880(13) 0.69046(18) 0.03350(16) 0.0133(6) Uani 1 1 d .
C18 C 0.15700(13) 0.71948(19) 0.09510(16) 0.0147(6) Uani 1 1 d .
C19A C 0.36613(15) 0.6711(2) -0.10395(18) 0.0222(7) Uani 1 1 d .
H19A H 0.3718 0.6495 -0.1438 0.027 Uiso 1 1 calc R
C13A C 0.38047(16) 1.2344(2) 0.24097(19) 0.0269(8) Uani 1 1 d .
H13D H 0.3661 1.1919 0.2645 0.032 Uiso 1 1 calc R
H13E H 0.3512 1.2638 0.2135 0.032 Uiso 1 1 calc R
H13F H 0.4017 1.2714 0.2722 0.032 Uiso 1 1 calc R
C19 C 0.16889(15) 0.8004(2) 0.10695(18) 0.0204(7) Uani 1 1 d .
H19 H 0.1668 0.8230 0.1478 0.025 Uiso 1 1 calc R
C11 C 0.01974(13) 0.1851(2) 0.00264(16) 0.0163(6) Uani 1 1 d .
H11 H 0.0502 0.2218 0.0194 0.020 Uiso 1 1 calc R
C4 C 0.12267(12) 0.48663(18) -0.00755(15) 0.0111(6) Uani 1 1 d .
C6A C 0.45615(13) 1.3126(2) 0.05706(17) 0.0173(7) Uani 1 1 d .
C12A C 0.45925(18) 1.1462(3) 0.2399(2) 0.0368(10) Uani 1 1 d .
H12D H 0.4433 1.1059 0.2639 0.044 Uiso 1 1 calc R
H12E H 0.4828 1.1810 0.2708 0.044 Uiso 1 1 calc R
H12F H 0.4797 1.1193 0.2117 0.044 Uiso 1 1 calc R
C20 C 0.18363(16) 0.8481(2) 0.06015(18) 0.0246(8) Uani 1 1 d .
H20 H 0.1929 0.9027 0.0696 0.029 Uiso 1 1 calc R
C9A C 0.46782(14) 1.3243(2) 0.19258(18) 0.0213(7) Uani 1 1 d .
H9A H 0.4719 1.3293 0.2384 0.026 Uiso 1 1 calc R
C1 C 0.05801(13) 0.37665(18) -0.06943(15) 0.0130(6) Uani 1 1 d .
H1 H 0.0266 0.4038 -0.0902 0.016 Uiso 1 1 calc R
C12 C 0.0310(2) 0.1055(2) 0.03851(19) 0.0327(10) Uani 1 1 d .
H12C H 0.0341 0.1143 0.0852 0.039 Uiso 1 1 calc R
H12B H 0.0643 0.0830 0.0307 0.039 Uiso 1 1 calc R
H12A H 0.0019 0.0680 0.0226 0.039 Uiso 1 1 calc R
C11A C 0.41542(15) 1.1970(2) 0.19841(18) 0.0218(7) Uani 1 1 d .
H11A H 0.3927 1.1606 0.1665 0.026 Uiso 1 1 calc R
C22 C 0.17220(14) 0.7369(2) -0.01642(16) 0.0174(7) Uani 1 1 d .
C24 C 0.22163(17) 0.7267(3) -0.1080(2) 0.0346(10) Uani 1 1 d .
H24C H 0.2197 0.7040 -0.1515 0.041 Uiso 1 1 calc R
H24B H 0.2529 0.7054 -0.0781 0.041 Uiso 1 1 calc R
H24A H 0.2242 0.7852 -0.1101 0.041 Uiso 1 1 calc R
C4A C 0.38109(13) 1.07228(19) 0.02092(15) 0.0133(6) Uani 1 1 d .
C15A C 0.50290(17) 1.3025(3) -0.0363(2) 0.0405(11) Uani 1 1 d .
H15D H 0.4973 1.2992 -0.0838 0.049 Uiso 1 1 calc R
H15E H 0.5218 1.2545 -0.0169 0.049 Uiso 1 1 calc R
H15F H 0.5240 1.3503 -0.0210 0.049 Uiso 1 1 calc R
C10 C 0.02967(13) 0.2320(2) -0.17458(15) 0.0146(6) Uani 1 1 d .
C31 C 0.25003(13) 0.2637(2) 0.09318(16) 0.0166(6) Uani 1 1 d .
H31 H 0.2566 0.2153 0.0723 0.020 Uiso 1 1 calc R
C15 C 0.02448(17) 0.3061(2) -0.28192(17) 0.0273(8) Uani 1 1 d .
H15C H 0.0419 0.3478 -0.3029 0.033 Uiso 1 1 calc R
H15B H -0.0123 0.3218 -0.2828 0.033 Uiso 1 1 calc R
H15A H 0.0249 0.2552 -0.3053 0.033 Uiso 1 1 calc R
C28A C 0.39766(16) 0.7668(3) 0.12879(19) 0.0299(9) Uani 1 1 d .
H28D H 0.3927 0.7884 0.1705 0.036 Uiso 1 1 calc R
H28E H 0.4227 0.8008 0.1117 0.036 Uiso 1 1 calc R
H28F H 0.4118 0.7121 0.1351 0.036 Uiso 1 1 calc R
C34 C 0.23092(14) 0.4082(2) 0.15286(16) 0.0170(6) Uani 1 1 d .
H34 H 0.2236 0.4574 0.1722 0.020 Uiso 1 1 calc R
C34A C 0.23456(14) 1.0416(2) -0.15082(16) 0.0188(7) Uani 1 1 d .
H34A H 0.2378 0.9905 -0.1697 0.023 Uiso 1 1 calc R
N2A N 0.34032(11) 1.12561(16) 0.00365(13) 0.0137(5) Uani 1 1 d .
C33A C 0.19187(13) 1.0553(2) -0.11976(16) 0.0153(6) Uani 1 1 d .
P1 P 0.46363(4) 0.44609(6) 0.37310(5) 0.02150(19) Uani 1 1 d .
C8 C -0.02240(14) 0.1116(2) -0.17236(17) 0.0198(7) Uani 1 1 d .
H8 H -0.0424 0.0687 -0.1950 0.024 Uiso 1 1 calc R
C35 C 0.19417(14) 0.3449(2) 0.14899(16) 0.0181(7) Uani 1 1 d .
H35 H 0.1634 0.3511 0.1668 0.022 Uiso 1 1 calc R
C23 C 0.17178(14) 0.7039(2) -0.08376(16) 0.0186(7) Uani 1 1 d .
H23 H 0.1703 0.6440 -0.0814 0.022 Uiso 1 1 calc R
N5 N 0.06893(10) 0.29687(16) -0.07147(13) 0.0122(5) Uani 1 1 d .
Cl5 Cl 0.11266(6) 0.51296(8) -0.18033(6) 0.0467(3) Uani 1 1 d .
C24A C 0.41696(16) 0.7889(3) -0.1816(2) 0.0300(9) Uani 1 1 d .
H24D H 0.4191 0.8270 -0.2165 0.036 Uiso 1 1 calc R
H24E H 0.4117 0.7346 -0.1996 0.036 Uiso 1 1 calc R
H24F H 0.4500 0.7909 -0.1486 0.036 Uiso 1 1 calc R
C36 C 0.31568(14) 0.4722(2) 0.13468(18) 0.0226(8) Uani 1 1 d .
H36 H 0.2944 0.5208 0.1180 0.027 Uiso 1 1 calc R
C37 C 0.34069(19) 0.4860(3) 0.2070(2) 0.0380(11) Uani 1 1 d .
H37C H 0.3650 0.5319 0.2111 0.046 Uiso 1 1 calc R
H37B H 0.3603 0.4380 0.2249 0.046 Uiso 1 1 calc R
H37A H 0.3126 0.4971 0.2309 0.046 Uiso 1 1 calc R
C37A C 0.12092(15) 0.9978(2) -0.06499(19) 0.0266(8) Uani 1 1 d .
H37D H 0.0953 0.9538 -0.0679 0.032 Uiso 1 1 calc R
H37E H 0.1021 1.0493 -0.0686 0.032 Uiso 1 1 calc R
H37F H 0.1461 0.9952 -0.0231 0.032 Uiso 1 1 calc R
C38A C 0.11156(16) 0.9911(2) -0.18597(19) 0.0283(9) Uani 1 1 d .
H38D H 0.0849 0.9491 -0.1865 0.034 Uiso 1 1 calc R
H38E H 0.1308 0.9812 -0.2208 0.034 Uiso 1 1 calc R
H38F H 0.0940 1.0435 -0.1926 0.034 Uiso 1 1 calc R
C7A C 0.48498(14) 1.3750(2) 0.09226(18) 0.0215(7) Uani 1 1 d .
H7A H 0.5011 1.4143 0.0699 0.026 Uiso 1 1 calc R
C40 C 0.1760(3) 0.4970(4) -0.1951(3) 0.0554(14) Uani 1 1 d .
N1A N 0.31753(11) 0.98155(16) -0.03509(13) 0.0136(5) Uani 1 1 d .
N3 N 0.11735(11) 0.27888(16) -0.03557(13) 0.0130(5) Uani 1 1 d .
F1 F 0.46826(11) 0.35425(15) 0.35297(13) 0.0422(7) Uani 1 1 d .
F5 F 0.40213(10) 0.43520(18) 0.37216(13) 0.0441(7) Uani 1 1 d .
F9 F 0.01782(9) 0.47693(14) 0.06488(10) 0.0274(5) Uani 1 1 d .
Cl1 Cl 0.24195(3) 0.39795(5) -0.04482(4) 0.01918(16) Uani 1 1 d .
Cl2 Cl 0.24673(3) 1.05216(5) 0.04900(4) 0.01716(15) Uani 1 1 d .
C17A C 0.35724(13) 0.78214(19) -0.03626(16) 0.0141(6) Uani 1 1 d .
Cl6 Cl 0.17292(8) 0.49386(12) -0.28118(8) 0.0802(5) Uani 1 1 d .
N2 N 0.17236(10) 0.48369(15) 0.03056(13) 0.0114(5) Uani 1 1 d .
P2 P 0.04514(3) 0.43245(5) 0.13078(4) 0.01461(16) Uani 1 1 d .
C18A C 0.36510(13) 0.7541(2) -0.09562(15) 0.0149(6) Uani 1 1 d .
C38 C 0.35781(16) 0.4614(2) 0.0953(2) 0.0308(9) Uani 1 1 d .
H38C H 0.3808 0.5088 0.1004 0.037 Uiso 1 1 calc R
H38B H 0.3410 0.4546 0.0494 0.037 Uiso 1 1 calc R
H38A H 0.3791 0.4137 0.1106 0.037 Uiso 1 1 calc R
C5A C 0.43415(13) 1.25658(19) 0.09273(16) 0.0147(6) Uani 1 1 d .
C39 C 0.3105(4) 0.5018(7) -0.2914(4) 0.110(3) Uani 1 1 d U
C26A C 0.34416(14) 0.7656(2) 0.08032(16) 0.0198(7) Uani 1 1 d .
H26A H 0.3312 0.8221 0.0735 0.024 Uiso 1 1 calc R
C33 C 0.27827(13) 0.4016(2) 0.12918(16) 0.0174(7) Uani 1 1 d .
C23A C 0.37064(13) 0.8111(2) -0.15081(16) 0.0178(7) Uani 1 1 d .
H23A H 0.3771 0.8664 -0.1323 0.021 Uiso 1 1 calc R
C22A C 0.35075(13) 0.7327(2) 0.01541(16) 0.0165(6) Uani 1 1 d .
C14 C 0.05396(14) 0.2958(2) -0.21167(16) 0.0169(6) Uani 1 1 d .
H14 H 0.0518 0.3482 -0.1891 0.020 Uiso 1 1 calc R
C26 C 0.14432(13) 0.66538(19) 0.14845(16) 0.0143(6) Uani 1 1 d .
H26 H 0.1314 0.6128 0.1283 0.017 Uiso 1 1 calc R
C27 C 0.19388(15) 0.6498(3) 0.2003(2) 0.0288(9) Uani 1 1 d .
H27C H 0.1850 0.6148 0.2340 0.035 Uiso 1 1 calc R
H27B H 0.2079 0.7008 0.2198 0.035 Uiso 1 1 calc R
H27A H 0.2207 0.6236 0.1804 0.035 Uiso 1 1 calc R
C21A C 0.35194(16) 0.6502(2) 0.00425(19) 0.0259(8) Uani 1 1 d .
H21A H 0.3478 0.6140 0.0377 0.031 Uiso 1 1 calc R
N1 N 0.13718(11) 0.34711(15) -0.01054(13) 0.0118(5) Uani 1 1 d .
C29 C 0.16292(15) 0.2055(2) 0.11062(19) 0.0234(8) Uani 1 1 d .
H29C H 0.1712 0.1694 0.1482 0.028 Uiso 1 1 calc R
H29B H 0.1637 0.1752 0.0709 0.028 Uiso 1 1 calc R
H29A H 0.1275 0.2285 0.1077 0.028 Uiso 1 1 calc R
C29A C 0.31069(16) 1.2404(2) -0.1272(2) 0.0266(8) Uani 1 1 d .
H29D H 0.2997 1.2741 -0.1658 0.032 Uiso 1 1 calc R
H29E H 0.3447 1.2148 -0.1284 0.032 Uiso 1 1 calc R
H29F H 0.3146 1.2737 -0.0880 0.032 Uiso 1 1 calc R
C32 C 0.28669(13) 0.3277(2) 0.09919(17) 0.0172(7) Uani 1 1 d .
H32 H 0.3180 0.3210 0.0826 0.021 Uiso 1 1 calc R
C32A C 0.18966(13) 1.13221(19) -0.09047(16) 0.0150(6) Uani 1 1 d .
H32A H 0.1618 1.1431 -0.0683 0.018 Uiso 1 1 calc R
C25 C 0.12251(15) 0.7326(3) -0.13243(18) 0.0282(8) Uani 1 1 d .
H25C H 0.1228 0.7104 -0.1755 0.034 Uiso 1 1 calc R
H25B H 0.1227 0.7914 -0.1346 0.034 Uiso 1 1 calc R
H25A H 0.0905 0.7145 -0.1183 0.034 Uiso 1 1 calc R
C31A C 0.22730(13) 1.1920(2) -0.09340(16) 0.0166(6) Uani 1 1 d .
H31A H 0.2246 1.2427 -0.0736 0.020 Uiso 1 1 calc R
C36A C 0.15085(14) 0.9904(2) -0.11992(17) 0.0199(7) Uani 1 1 d .
H36A H 0.1696 0.9375 -0.1153 0.024 Uiso 1 1 calc R
N3A N 0.30808(11) 0.90621(16) -0.05160(13) 0.0140(5) Uani 1 1 d .
N4 N 0.18979(11) 0.55557(16) 0.04881(13) 0.0132(5) Uani 1 1 d .
N4A N 0.35477(11) 1.19765(16) 0.02657(13) 0.0152(5) Uani 1 1 d .
C30 C 0.20330(14) 0.2718(2) 0.11841(16) 0.0169(6) Uani 1 1 d .
C30A C 0.26955(14) 1.1771(2) -0.12598(16) 0.0188(7) Uani 1 1 d .
C27A C 0.30420(16) 0.7185(3) 0.1094(2) 0.0307(9) Uani 1 1 d .
H27D H 0.3013 0.7424 0.1511 0.037 Uiso 1 1 calc R
H27E H 0.3160 0.6626 0.1162 0.037 Uiso 1 1 calc R
H27F H 0.2695 0.7200 0.0795 0.037 Uiso 1 1 calc R
C9 C -0.00048(14) 0.1692(2) -0.20681(17) 0.0185(7) Uani 1 1 d .
H9 H -0.0061 0.1656 -0.2528 0.022 Uiso 1 1 calc R
F2 F 0.47796(10) 0.42053(18) 0.44778(11) 0.0414(7) Uani 1 1 d .
F3 F 0.52602(8) 0.45747(14) 0.37497(10) 0.0260(5) Uani 1 1 d .
F4 F 0.46033(10) 0.53807(16) 0.39396(15) 0.0460(7) Uani 1 1 d .
N5A N 0.35396(10) 0.86773(16) -0.02746(13) 0.0127(5) Uani 1 1 d .
N6 N 0.15021(10) 0.60558(15) 0.02172(13) 0.0114(5) Uani 1 1 d .
N6A N 0.40571(11) 1.18927(16) 0.05864(13) 0.0134(5) Uani 1 1 d .
F6 F 0.45068(10) 0.47096(18) 0.29839(12) 0.0425(7) Uani 1 1 d .
F7 F 0.06185(9) 0.35981(12) 0.08912(10) 0.0240(5) Uani 1 1 d .
F8 F 0.10016(8) 0.47629(12) 0.13002(11) 0.0240(5) Uani 1 1 d .
C25A C 0.31858(15) 0.8124(3) -0.20195(18) 0.0277(8) Uani 1 1 d .
H25D H 0.3221 0.8490 -0.2373 0.033 Uiso 1 1 calc R
H25E H 0.2897 0.8307 -0.1818 0.033 Uiso 1 1 calc R
H25F H 0.3107 0.7582 -0.2195 0.033 Uiso 1 1 calc R
F10 F 0.02835(9) 0.50483(14) 0.17201(11) 0.0297(5) Uani 1 1 d .
F11 F -0.00995(8) 0.38751(14) 0.13160(10) 0.0266(5) Uani 1 1 d .
F12 F 0.07241(8) 0.38709(13) 0.19637(10) 0.0219(4) Uani 1 1 d .
C35A C 0.27275(14) 1.1016(2) -0.15477(17) 0.0208(7) Uani 1 1 d .
H35A H 0.3006 1.0908 -0.1769 0.025 Uiso 1 1 calc R
C28 C 0.10054(17) 0.7011(3) 0.17865(19) 0.0292(9) Uani 1 1 d .
H28C H 0.0932 0.6648 0.2124 0.035 Uiso 1 1 calc R
H28B H 0.0683 0.7080 0.1449 0.035 Uiso 1 1 calc R
H28A H 0.1120 0.7533 0.1980 0.035 Uiso 1 1 calc R
C14A C 0.44954(14) 1.3079(2) -0.01656(17) 0.0211(7) Uani 1 1 d .
H14A H 0.4294 1.2578 -0.0316 0.025 Uiso 1 1 calc R
C20A C 0.35899(17) 0.6203(2) -0.0548(2) 0.0279(8) Uani 1 1 d .
H20A H 0.3589 0.5639 -0.0615 0.034 Uiso 1 1 calc R
C21 C 0.18504(16) 0.8169(2) -0.00078(18) 0.0237(8) Uani 1 1 d .
H21 H 0.1950 0.8508 -0.0325 0.028 Uiso 1 1 calc R
C1A C 0.39218(13) 0.91818(19) 0.00394(16) 0.0144(6) Uani 1 1 d .
H1A H 0.4276 0.9053 0.0246 0.017 Uiso 1 1 calc R
C6 C 0.01463(13) 0.17755(19) -0.07032(16) 0.0140(6) Uani 1 1 d .
C16 C 0.11303(15) 0.2783(2) -0.20815(19) 0.0257(8) Uani 1 1 d .
H16C H 0.1280 0.3198 -0.2320 0.031 Uiso 1 1 calc R
H16B H 0.1168 0.2258 -0.2276 0.031 Uiso 1 1 calc R
H16A H 0.1319 0.2781 -0.1626 0.031 Uiso 1 1 calc R
C5 C 0.03669(12) 0.23368(18) -0.10658(15) 0.0131(6) Uani 1 1 d .
C7 C -0.01527(14) 0.1164(2) -0.10508(17) 0.0192(7) Uani 1 1 d .
H7 H -0.0311 0.0771 -0.0824 0.023 Uiso 1 1 calc R
C10A C 0.43890(14) 1.2598(2) 0.16037(16) 0.0174(7) Uani 1 1 d .
C3A C 0.36823(13) 0.99131(19) -0.00084(15) 0.0139(6) Uani 1 1 d .
C2A C 0.42312(13) 1.11328(19) 0.05646(15) 0.0139(6) Uani 1 1 d .
H2A H 0.4572 1.0927 0.0755 0.017 Uiso 1 1 calc R
C2 C 0.10792(12) 0.56569(19) -0.01302(15) 0.0124(6) Uani 1 1 d .
H2 H 0.0753 0.5876 -0.0360 0.015 Uiso 1 1 calc R
C13 C -0.02998(16) 0.2237(3) 0.0174(2) 0.0319(9) Uani 1 1 d .
H13C H -0.0262 0.2289 0.0646 0.038 Uiso 1 1 calc R
H13B H -0.0609 0.1902 -0.0002 0.038 Uiso 1 1 calc R
H13A H -0.0349 0.2770 -0.0027 0.038 Uiso 1 1 calc R
C16A C 0.4175(2) 1.3786(3) -0.0502(2) 0.0363(10) Uani 1 1 d .
H16D H 0.4137 1.3736 -0.0974 0.044 Uiso 1 1 calc R
H16E H 0.4358 1.4289 -0.0353 0.044 Uiso 1 1 calc R
H16F H 0.3822 1.3787 -0.0394 0.044 Uiso 1 1 calc R
Cl3 Cl 0.31805(10) 0.47391(14) -0.20766(9) 0.0981(7) Uani 1 1 d .
Cl4 Cl 0.37061(11) 0.53287(17) -0.31019(14) 0.1228(9) Uani 1 1 d .
Ru1 Ru 0.209202(10) 0.374020(15) 0.052342(12) 0.01156(6) Uani 1 1 d .
Ru2 Ru 0.268831(10) 1.082454(15) -0.053570(12) 0.01213(6) Uani 1 1 d .
C8A C 0.49046(14) 1.3808(2) 0.15877(18) 0.0231(7) Uani 1 1 d .
H8A H 0.5100 1.4242 0.1815 0.028 Uiso 1 1 calc R
C3 C 0.10222(12) 0.40877(18) -0.03082(14) 0.0104(5) Uani 1 1 d .

loop_
_atom_site_aniso_label
_atom_site_aniso_U_11
_atom_site_aniso_U_22
_atom_site_aniso_U_33
_atom_site_aniso_U_23
_atom_site_aniso_U_13
_atom_site_aniso_U_12
C17 0.0129(15) 0.0095(14) 0.0165(15) -0.0002(11) 0.0006(12) -0.0016(11)
C18 0.0129(15) 0.0124(15) 0.0177(16) 0.0014(12) 0.0004(12) 0.0006(12)
C19A 0.0240(18) 0.0174(17) 0.0235(18) -0.0063(14) 0.0009(14) 0.0034(14)
C13A 0.0228(19) 0.033(2) 0.0263(19) -0.0037(16) 0.0092(15) -0.0010(16)
C19 0.0247(18) 0.0135(16) 0.0214(17) -0.0046(13) 0.0007(14) -0.0015(14)
C11 0.0161(16) 0.0178(16) 0.0148(15) -0.0032(12) 0.0029(12) -0.0031(13)
C4 0.0098(14) 0.0117(14) 0.0120(14) 0.0004(11) 0.0024(11) 0.0010(11)
C6A 0.0149(16) 0.0152(16) 0.0219(17) -0.0005(13) 0.0043(13) 0.0020(12)
C12A 0.034(2) 0.037(2) 0.043(3) 0.016(2) 0.015(2) 0.0066(19)
C20 0.037(2) 0.0082(15) 0.0254(19) 0.0000(13) -0.0012(16) -0.0061(14)
C9A 0.0208(17) 0.0219(18) 0.0206(17) -0.0078(14) 0.0027(14) 0.0002(14)
C1 0.0146(15) 0.0098(14) 0.0144(14) 0.0003(11) 0.0024(11) 0.0024(12)
C12 0.059(3) 0.0188(18) 0.0205(19) 0.0018(14) 0.0089(19) 0.0021(18)
C11A 0.0250(19) 0.0206(17) 0.0215(17) -0.0038(14) 0.0086(14) 0.0002(14)
C22 0.0165(16) 0.0156(16) 0.0180(16) 0.0038(12) -0.0012(13) -0.0031(13)
C24 0.025(2) 0.049(3) 0.031(2) -0.0029(19) 0.0081(17) -0.0082(19)
C4A 0.0120(14) 0.0131(15) 0.0147(14) 0.0001(11) 0.0024(11) 0.0034(11)
C15A 0.027(2) 0.064(3) 0.033(2) -0.008(2) 0.0110(18) -0.001(2)
C10 0.0133(15) 0.0154(15) 0.0144(15) -0.0026(12) 0.0012(12) 0.0030(12)
C31 0.0175(16) 0.0127(15) 0.0184(16) 0.0012(12) 0.0009(13) 0.0039(12)
C15 0.034(2) 0.029(2) 0.0170(17) 0.0046(15) 0.0013(15) 0.0065(17)
C28A 0.026(2) 0.043(2) 0.0197(18) -0.0012(17) 0.0030(15) -0.0040(18)
C34 0.0188(16) 0.0156(16) 0.0137(15) 0.0001(12) -0.0036(12) 0.0053(13)
C34A 0.0180(17) 0.0216(17) 0.0145(15) -0.0020(13) -0.0019(12) 0.0091(13)
N2A 0.0116(12) 0.0115(12) 0.0184(13) -0.0011(10) 0.0043(10) 0.0002(10)
C33A 0.0120(15) 0.0148(15) 0.0160(15) 0.0001(12) -0.0040(12) 0.0039(12)
P1 0.0163(4) 0.0283(5) 0.0188(4) -0.0055(4) 0.0012(3) -0.0042(4)
C8 0.0186(17) 0.0156(16) 0.0229(17) -0.0081(13) -0.0009(13) -0.0023(13)
C35 0.0196(17) 0.0208(17) 0.0134(15) 0.0037(12) 0.0023(13) 0.0056(13)
C23 0.0201(17) 0.0202(17) 0.0149(15) 0.0016(13) 0.0024(13) -0.0042(13)
N5 0.0124(13) 0.0105(12) 0.0127(12) -0.0022(9) 0.0006(10) 0.0005(10)
Cl5 0.0620(8) 0.0480(7) 0.0290(6) 0.0039(5) 0.0069(5) 0.0004(6)
C24A 0.024(2) 0.042(2) 0.026(2) 0.0015(17) 0.0112(16) 0.0067(18)
C36 0.0181(17) 0.0145(16) 0.0298(19) 0.0007(14) -0.0073(14) 0.0018(13)
C37 0.040(3) 0.030(2) 0.035(2) -0.0007(18) -0.0111(19) -0.0099(19)
C37A 0.0191(18) 0.028(2) 0.031(2) 0.0049(16) 0.0006(15) -0.0034(15)
C38A 0.0234(19) 0.029(2) 0.027(2) -0.0010(16) -0.0077(16) -0.0003(16)
C7A 0.0196(17) 0.0175(17) 0.0274(18) -0.0021(14) 0.0050(14) -0.0019(14)
C40 0.066(4) 0.062(4) 0.039(3) -0.001(3) 0.013(3) -0.005(3)
N1A 0.0124(13) 0.0122(13) 0.0153(13) -0.0013(10) 0.0007(10) 0.0031(10)
N3 0.0133(13) 0.0126(13) 0.0126(12) -0.0016(10) 0.0017(10) 0.0003(10)
F1 0.0541(18) 0.0288(13) 0.0437(16) -0.0112(11) 0.0101(13) -0.0096(12)
F5 0.0177(12) 0.071(2) 0.0418(15) -0.0115(14) 0.0027(11) -0.0133(12)
F9 0.0297(12) 0.0322(12) 0.0197(11) 0.0093(9) 0.0040(9) 0.0083(10)
Cl1 0.0192(4) 0.0205(4) 0.0194(4) 0.0004(3) 0.0075(3) 0.0024(3)
Cl2 0.0184(4) 0.0168(4) 0.0168(4) 0.0004(3) 0.0048(3) -0.0003(3)
C17A 0.0128(15) 0.0116(14) 0.0163(15) -0.0007(11) -0.0003(12) 0.0002(12)
Cl6 0.0980(14) 0.0980(13) 0.0517(9) 0.0046(9) 0.0321(9) 0.0082(11)
N2 0.0119(12) 0.0097(12) 0.0123(12) -0.0001(9) 0.0019(10) 0.0007(10)
P2 0.0135(4) 0.0172(4) 0.0133(4) 0.0028(3) 0.0030(3) 0.0025(3)
C18A 0.0127(15) 0.0172(16) 0.0133(15) -0.0019(12) -0.0007(12) 0.0023(12)
C38 0.0222(19) 0.0181(18) 0.051(3) 0.0067(17) 0.0041(18) -0.0010(15)
C5A 0.0119(15) 0.0117(14) 0.0204(16) -0.0050(12) 0.0031(12) 0.0000(12)
C39 0.090(5) 0.173(7) 0.068(5) 0.000(5) 0.022(4) -0.021(5)
C26A 0.0212(17) 0.0227(18) 0.0161(16) 0.0030(13) 0.0054(13) -0.0023(14)
C33 0.0135(15) 0.0166(16) 0.0179(16) -0.0007(12) -0.0063(12) 0.0018(12)
C23A 0.0165(16) 0.0212(17) 0.0159(15) -0.0004(13) 0.0039(13) 0.0018(13)
C22A 0.0146(15) 0.0146(15) 0.0190(16) 0.0023(12) 0.0006(12) 0.0007(12)
C14 0.0220(17) 0.0147(15) 0.0133(15) -0.0018(12) 0.0020(13) 0.0005(13)
C26 0.0135(15) 0.0134(15) 0.0163(15) 0.0015(12) 0.0039(12) -0.0001(12)
C27 0.0190(18) 0.035(2) 0.030(2) 0.0141(17) -0.0010(15) 0.0005(16)
C21A 0.032(2) 0.0154(17) 0.028(2) 0.0060(14) 0.0018(16) -0.0007(15)
N1 0.0128(13) 0.0104(12) 0.0119(12) -0.0011(9) 0.0019(10) 0.0001(10)
C29 0.0232(18) 0.0205(18) 0.0266(19) 0.0082(14) 0.0054(15) -0.0008(14)
C29A 0.0235(19) 0.028(2) 0.030(2) 0.0098(16) 0.0087(16) -0.0021(16)
C32 0.0123(15) 0.0145(15) 0.0223(17) 0.0029(13) -0.0023(13) 0.0051(12)
C32A 0.0107(14) 0.0150(15) 0.0189(15) 0.0010(12) 0.0019(12) 0.0044(12)
C25 0.0226(19) 0.041(2) 0.0183(18) 0.0004(16) -0.0010(14) 0.0014(17)
C31A 0.0166(16) 0.0141(15) 0.0182(16) 0.0038(12) 0.0017(13) 0.0056(12)
C36A 0.0149(16) 0.0163(16) 0.0250(18) 0.0014(13) -0.0041(13) 0.0005(13)
N3A 0.0130(13) 0.0130(13) 0.0157(13) -0.0011(10) 0.0019(10) 0.0016(10)
N4 0.0133(13) 0.0115(12) 0.0137(12) 0.0003(10) 0.0006(10) 0.0017(10)
N4A 0.0145(13) 0.0136(13) 0.0171(13) -0.0021(10) 0.0028(11) 0.0010(10)
C30 0.0180(16) 0.0177(16) 0.0133(15) 0.0051(12) -0.0004(12) 0.0025(13)
C30A 0.0175(16) 0.0222(17) 0.0160(16) 0.0060(13) 0.0020(13) 0.0034(13)
C27A 0.025(2) 0.041(2) 0.026(2) 0.0072(17) 0.0054(16) -0.0056(18)
C9 0.0174(16) 0.0208(17) 0.0163(15) -0.0053(13) 0.0014(13) 0.0022(13)
F2 0.0317(14) 0.075(2) 0.0183(11) -0.0012(12) 0.0066(10) -0.0100(13)
F3 0.0159(10) 0.0360(13) 0.0260(11) 0.0010(9) 0.0040(9) 0.0015(9)
F4 0.0241(13) 0.0337(14) 0.078(2) -0.0233(14) 0.0057(13) 0.0030(11)
N5A 0.0115(12) 0.0116(12) 0.0147(12) 0.0001(10) 0.0018(10) 0.0034(10)
N6 0.0106(12) 0.0093(12) 0.0139(12) 0.0013(9) 0.0016(10) 0.0011(9)
N6A 0.0113(12) 0.0121(13) 0.0159(13) -0.0020(10) 0.0011(10) 0.0013(10)
F6 0.0325(14) 0.0631(19) 0.0267(13) 0.0105(12) -0.0055(11) 0.0005(13)
F7 0.0279(12) 0.0212(11) 0.0234(11) -0.0047(8) 0.0065(9) 0.0022(9)
F8 0.0224(11) 0.0202(11) 0.0308(12) 0.0036(9) 0.0086(9) -0.0055(9)
C25A 0.0199(18) 0.043(2) 0.0192(18) 0.0093(16) 0.0009(14) 0.0006(16)
F10 0.0316(13) 0.0316(12) 0.0258(12) -0.0074(10) 0.0061(10) 0.0116(10)
F11 0.0146(10) 0.0399(13) 0.0249(11) 0.0048(10) 0.0031(8) -0.0037(9)
F12 0.0209(11) 0.0258(11) 0.0175(10) 0.0080(8) 0.0003(8) 0.0008(9)
C35A 0.0193(17) 0.0275(19) 0.0159(16) 0.0019(13) 0.0043(13) 0.0071(14)
C28 0.032(2) 0.034(2) 0.0250(19) 0.0047(16) 0.0130(16) 0.0118(17)
C14A 0.0169(17) 0.0246(18) 0.0217(17) 0.0008(14) 0.0038(13) -0.0013(14)
C20A 0.037(2) 0.0119(16) 0.032(2) -0.0003(15) -0.0004(17) 0.0041(15)
C21 0.032(2) 0.0161(17) 0.0214(17) 0.0043(13) 0.0012(15) -0.0062(15)
C1A 0.0123(14) 0.0123(14) 0.0176(15) -0.0005(12) 0.0010(12) -0.0011(12)
C6 0.0134(15) 0.0118(14) 0.0156(15) -0.0032(11) 0.0003(12) 0.0019(12)
C16 0.0210(18) 0.033(2) 0.0235(18) 0.0009(15) 0.0051(15) -0.0026(16)
C5 0.0112(14) 0.0104(14) 0.0163(15) -0.0045(11) 0.0000(11) 0.0007(11)
C7 0.0192(17) 0.0155(16) 0.0226(17) -0.0013(13) 0.0035(13) -0.0031(13)
C10A 0.0174(16) 0.0186(16) 0.0168(16) -0.0039(12) 0.0049(13) 0.0020(13)
C3A 0.0130(15) 0.0130(15) 0.0150(15) -0.0017(11) 0.0015(12) 0.0014(12)
C2A 0.0138(15) 0.0127(15) 0.0149(14) 0.0001(11) 0.0023(12) 0.0031(12)
C2 0.0091(14) 0.0135(15) 0.0141(14) 0.0014(11) 0.0013(11) -0.0009(11)
C13 0.024(2) 0.045(3) 0.027(2) -0.0107(18) 0.0056(16) 0.0037(18)
C16A 0.047(3) 0.032(2) 0.028(2) 0.0075(18) 0.0019(19) 0.006(2)
Cl3 0.1242(18) 0.1110(16) 0.0530(10) -0.0096(10) 0.0045(11) 0.0198(14)
Cl4 0.1080(19) 0.123(2) 0.133(2) 0.0361(17) 0.0162(16) -0.0139(16)
Ru1 0.01123(12) 0.01028(11) 0.01245(11) -0.00032(9) 0.00079(9) 0.00246(9)
Ru2 0.01043(12) 0.01197(12) 0.01370(12) -0.00069(9) 0.00184(9) 0.00252(9)
C8A 0.0190(17) 0.0189(17) 0.0300(19) -0.0098(14) 0.0020(14) -0.0033(14)
C3 0.0120(14) 0.0087(13) 0.0103(13) 0.0003(10) 0.0022(11) 0.0022(11)

loop_
_atom_type_symbol
_atom_type_description
_atom_type_scat_dispersion_real
_atom_type_scat_dispersion_imag
_atom_type_scat_source
C C 0.0033 0.0016 'International Tables Vol C Tables 4.2.6.8 and 6.1.1.4'
H H 0.0000 0.0000 'International Tables Vol C Tables 4.2.6.8 and 6.1.1.4'
N N 0.0061 0.0033 'International Tables Vol C Tables 4.2.6.8 and 6.1.1.4'
F F 0.0171 0.0103 'International Tables Vol C Tables 4.2.6.8 and 6.1.1.4'
P P 0.1023 0.0942 'International Tables Vol C Tables 4.2.6.8 and 6.1.1.4'
Cl Cl 0.1484 0.1585 'International Tables Vol C Tables 4.2.6.8 and 6.1.1.4'
Ru Ru -1.2594 0.8363 'International Tables Vol C Tables 4.2.6.8 and 6.1.1.4'

loop_
_geom_angle_atom_site_label_1
_geom_angle_atom_site_label_2
_geom_angle_atom_site_label_3
_geom_angle
C18 C17 C22 124.4(3)
C18 C17 N6 117.8(3)
C22 C17 N6 117.7(3)
C17 C18 C19 117.0(3)
C17 C18 C26 122.2(3)
C19 C18 C26 120.9(3)
C20A C19A C18A 120.4(3)
C20 C19 C18 120.9(3)
C6 C11 C13 110.0(3)
C6 C11 C12 113.3(3)
C13 C11 C12 110.4(3)
N2 C4 C2 107.1(3)
N2 C4 C3 113.5(3)
C2 C4 C3 139.4(3)
C5A C6A C7A 116.5(3)
C5A C6A C14A 122.8(3)
C7A C6A C14A 120.7(3)
C19 C20 C21 120.4(3)
C8A C9A C10A 121.0(3)
N5 C1 C3 104.5(3)
C10A C11A C13A 112.1(3)
C10A C11A C12A 110.7(3)
C13A C11A C12A 110.2(3)
C21 C22 C17 115.7(3)
C21 C22 C23 121.5(3)
C17 C22 C23 122.8(3)
C2A C4A N2A 107.4(3)
C2A C4A C3A 138.3(3)
N2A C4A C3A 114.3(3)
C9 C10 C5 116.8(3)
C9 C10 C14 121.4(3)
C5 C10 C14 121.8(3)
C32 C31 C30 119.9(3)
C32 C31 Ru1 70.19(18)
C30 C31 Ru1 72.10(19)
C35 C34 C33 122.7(3)
C35 C34 Ru1 73.15(19)
C33 C34 Ru1 72.54(19)
C33A C34A C35A 122.0(3)
C33A C34A Ru2 73.44(19)
C35A C34A Ru2 71.4(2)
N4A N2A C4A 110.6(3)
N4A N2A Ru2 131.8(2)
C4A N2A Ru2 117.5(2)
C34A C33A C32A 116.8(3)
C34A C33A C36A 119.7(3)
C32A C33A C36A 123.5(3)
C34A C33A Ru2 69.03(19)
C32A C33A Ru2 69.95(18)
C36A C33A Ru2 132.9(2)
F6 P1 F5 90.80(15)
F6 P1 F2 178.66(16)
F5 P1 F2 90.43(14)
F6 P1 F1 89.99(15)
F5 P1 F1 90.95(16)
F2 P1 F1 89.45(15)
F6 P1 F4 90.51(17)
F5 P1 F4 90.16(15)
F2 P1 F4 90.02(17)
F1 P1 F4 178.77(16)
F6 P1 F3 89.79(13)
F5 P1 F3 179.29(15)
F2 P1 F3 88.98(13)
F1 P1 F3 89.44(14)
F4 P1 F3 89.44(13)
C9 C8 C7 120.6(3)
C34 C35 C30 119.7(3)
C34 C35 Ru1 69.08(19)
C30 C35 Ru1 72.13(19)
C22 C23 C24 112.3(3)
C22 C23 C25 110.7(3)
C24 C23 C25 109.7(3)
N3 N5 C1 111.8(3)
N3 N5 C5 119.3(2)
C1 N5 C5 128.8(3)
C38 C36 C33 112.7(3)
C38 C36 C37 111.0(3)
C33 C36 C37 108.8(3)
C8A C7A C6A 121.3(3)
Cl5 C40 Cl6 109.7(3)
N3A N1A C3A 111.0(3)
N3A N1A Ru2 130.6(2)
C3A N1A Ru2 118.4(2)
N1 N3 N5 105.6(2)
C18A C17A C22A 124.3(3)
C18A C17A N5A 118.2(3)
C22A C17A N5A 117.5(3)
N4 N2 C4 111.3(3)
N4 N2 Ru1 129.1(2)
C4 N2 Ru1 119.6(2)
F10 P2 F8 90.08(13)
F10 P2 F9 90.01(12)
F8 P2 F9 90.62(12)
F10 P2 F12 90.50(12)
F8 P2 F12 89.62(12)
F9 P2 F12 179.44(14)
F10 P2 F7 179.79(16)
F8 P2 F7 90.00(12)
F9 P2 F7 89.80(12)
F12 P2 F7 89.69(12)
F10 P2 F11 90.36(13)
F8 P2 F11 179.45(13)
F9 P2 F11 89.71(12)
F12 P2 F11 90.04(12)
F7 P2 F11 89.57(12)
C17A C18A C19A 117.2(3)
C17A C18A C23A 121.8(3)
C19A C18A C23A 120.9(3)
C6A C5A C10A 124.2(3)
C6A C5A N6A 118.4(3)
C10A C5A N6A 117.4(3)
Cl4 C39 Cl3 112.2(5)
C22A C26A C27A 112.8(3)
C22A C26A C28A 110.5(3)
C27A C26A C28A 109.3(3)
C34 C33 C32 116.5(3)
C34 C33 C36 119.7(3)
C32 C33 C36 123.7(3)
C34 C33 Ru1 69.38(18)
C32 C33 Ru1 70.50(18)
C36 C33 Ru1 128.9(2)
C24A C23A C18A 112.2(3)
C24A C23A C25A 110.8(3)
C18A C23A C25A 109.5(3)
C21A C22A C17A 116.0(3)
C21A C22A C26A 121.3(3)
C17A C22A C26A 122.7(3)
C15 C14 C10 113.5(3)
C15 C14 C16 110.9(3)
C10 C14 C16 110.5(3)
C27 C26 C28 110.6(3)
C27 C26 C18 110.6(3)
C28 C26 C18 111.5(3)
C20A C21A C22A 121.1(3)
N3 N1 C3 110.4(3)
N3 N1 Ru1 131.3(2)
C3 N1 Ru1 118.3(2)
C31 C32 C33 122.2(3)
C31 C32 Ru1 72.17(19)
C33 C32 Ru1 71.49(18)
C31A C32A C33A 122.0(3)
C31A C32A Ru2 71.50(18)
C33A C32A Ru2 72.24(18)
C32A C31A C30A 120.2(3)
C32A C31A Ru2 71.20(18)
C30A C31A Ru2 71.17(19)
C33A C36A C37A 113.9(3)
C33A C36A C38A 108.9(3)
C37A C36A C38A 110.0(3)
N1A N3A N5A 104.8(2)
N2 N4 N6 105.0(2)
N2A N4A N6A 105.0(3)
C31 C30 C35 119.0(3)
C31 C30 C29 120.7(3)
C35 C30 C29 120.3(3)
C31 C30 Ru1 70.47(19)
C35 C30 Ru1 70.42(19)
C29 C30 Ru1 129.1(2)
C35A C30A C31A 118.8(3)
C35A C30A C29A 121.1(3)
C31A C30A C29A 120.0(3)
C35A C30A Ru2 70.4(2)
C31A C30A Ru2 70.96(19)
C29A C30A Ru2 128.7(2)
C8 C9 C10 120.7(3)
N3A N5A C1A 112.3(3)
N3A N5A C17A 119.5(3)
C1A N5A C17A 128.2(3)
N4 N6 C2 112.2(3)
N4 N6 C17 117.2(3)
C2 N6 C17 130.6(3)
C2A N6A N4A 112.1(3)
C2A N6A C5A 127.5(3)
N4A N6A C5A 120.4(3)
C30A C35A C34A 120.2(3)
C30A C35A Ru2 72.0(2)
C34A C35A Ru2 70.42(19)
C15A C14A C6A 111.4(3)
C15A C14A C16A 110.7(4)
C6A C14A C16A 111.5(3)
C19A C20A C21A 121.0(3)
C20 C21 C22 121.6(3)
N5A C1A C3A 104.3(3)
C7 C6 C5 116.6(3)
C7 C6 C11 121.0(3)
C5 C6 C11 122.4(3)
C6 C5 C10 124.1(3)
C6 C5 N5 117.7(3)
C10 C5 N5 118.2(3)
C8 C7 C6 121.2(3)
C9A C10A C5A 116.4(3)
C9A C10A C11A 120.3(3)
C5A C10A C11A 123.3(3)
C1A C3A N1A 107.6(3)
C1A C3A C4A 138.1(3)
N1A C3A C4A 114.3(3)
N6A C2A C4A 104.9(3)
N6 C2 C4 104.4(3)
N2 Ru1 N1 75.12(10)
N2 Ru1 C34 89.82(11)
N1 Ru1 C34 133.97(12)
N2 Ru1 C32 138.61(11)
N1 Ru1 C32 145.09(12)
C34 Ru1 C32 67.81(13)
N2 Ru1 C33 104.08(11)
N1 Ru1 C33 171.88(12)
C34 Ru1 C33 38.08(13)
C32 Ru1 C33 38.01(12)
N2 Ru1 C35 103.79(11)
N1 Ru1 C35 103.47(12)
C34 Ru1 C35 37.77(13)
C32 Ru1 C35 79.93(13)
C33 Ru1 C35 68.72(13)
N2 Ru1 C31 170.09(11)
N1 Ru1 C31 110.89(11)
C34 Ru1 C31 80.36(12)
C32 Ru1 C31 37.64(12)
C33 Ru1 C31 68.81(13)
C35 Ru1 C31 67.52(13)
N2 Ru1 C30 136.72(12)
N1 Ru1 C30 93.64(11)
C34 Ru1 C30 68.04(13)
C32 Ru1 C30 67.72(13)
C33 Ru1 C30 81.41(13)
C35 Ru1 C30 37.45(12)
C31 Ru1 C30 37.43(12)
N2 Ru1 Cl1 83.75(7)
N1 Ru1 Cl1 85.44(8)
C34 Ru1 Cl1 136.70(10)
C32 Ru1 Cl1 89.55(10)
C33 Ru1 Cl1 102.55(10)
C35 Ru1 Cl1 169.47(9)
C31 Ru1 Cl1 104.27(9)
C30 Ru1 Cl1 137.82(9)
N1A Ru2 N2A 75.42(10)
N1A Ru2 C34A 91.91(12)
N2A Ru2 C34A 141.66(12)
N1A Ru2 C35A 98.73(12)
N2A Ru2 C35A 107.19(12)
C34A Ru2 C35A 38.17(14)
N1A Ru2 C32A 148.38(12)
N2A Ru2 C32A 135.47(11)
C34A Ru2 C32A 67.50(12)
C35A Ru2 C32A 80.07(13)
N1A Ru2 C31A 165.80(12)
N2A Ru2 C31A 103.47(12)
C34A Ru2 C31A 80.25(13)
C35A Ru2 C31A 67.83(13)
C32A Ru2 C31A 37.30(12)
N1A Ru2 C30A 128.09(12)
N2A Ru2 C30A 91.03(12)
C34A Ru2 C30A 68.37(14)
C35A Ru2 C30A 37.55(13)
C32A Ru2 C30A 67.91(13)
C31A Ru2 C30A 37.87(12)
N1A Ru2 C33A 112.13(11)
N2A Ru2 C33A 171.50(11)
C34A Ru2 C33A 37.53(13)
C35A Ru2 C33A 68.53(13)
C32A Ru2 C33A 37.80(12)
C31A Ru2 C33A 68.23(12)
C30A Ru2 C33A 81.22(13)
N1A Ru2 Cl2 84.78(8)
N2A Ru2 Cl2 84.34(8)
C34A Ru2 Cl2 131.16(10)
C35A Ru2 Cl2 168.44(10)
C32A Ru2 Cl2 91.15(9)
C31A Ru2 Cl2 109.30(9)
C30A Ru2 Cl2 144.44(10)
C33A Ru2 Cl2 99.94(9)
C7A C8A C9A 120.6(3)
C1 C3 N1 107.7(3)
C1 C3 C4 138.9(3)
N1 C3 C4 113.4(3)

loop_
_geom_bond_atom_site_label_1
_geom_bond_atom_site_label_2
_geom_bond_distance
C17 C18 1.392(5)
C17 C22 1.404(4)
C17 N6 1.445(4)
C18 C19 1.394(5)
C18 C26 1.526(4)
C19A C20A 1.377(5)
C19A C18A 1.395(5)
C13A C11A 1.528(5)
C19 C20 1.378(5)
C11 C6 1.517(4)
C11 C13 1.522(5)
C11 C12 1.523(5)
C4 N2 1.362(4)
C4 C2 1.369(4)
C4 C3 1.447(4)
C6A C5A 1.390(5)
C6A C7A 1.397(5)
C6A C14A 1.524(5)
C12A C11A 1.530(6)
C20 C21 1.390(5)
C9A C8A 1.380(5)
C9A C10A 1.400(5)
C1 N5 1.361(4)
C1 C3 1.363(4)
C11A C10A 1.516(5)
C22 C21 1.396(5)
C22 C23 1.517(5)
C24 C23 1.525(5)
C4A C2A 1.364(4)
C4A N2A 1.366(4)
C4A C3A 1.441(4)
C15A C14A 1.519(5)
C10 C9 1.393(5)
C10 C5 1.403(4)
C10 C14 1.527(5)
C31 C32 1.412(5)
C31 C30 1.420(5)
C31 Ru1 2.201(3)
C15 C14 1.523(5)
C28A C26A 1.534(5)
C34 C35 1.408(5)
C34 C33 1.415(5)
C34 Ru1 2.147(3)
C34A C33A 1.410(5)
C34A C35A 1.418(5)
C34A Ru2 2.161(3)
N2A N4A 1.318(4)
N2A Ru2 2.105(3)
C33A C32A 1.428(4)
C33A C36A 1.511(5)
C33A Ru2 2.219(3)
P1 F6 1.591(3)
P1 F5 1.591(3)
P1 F2 1.594(3)
P1 F1 1.599(3)
P1 F4 1.601(3)
P1 F3 1.611(2)
C8 C9 1.390(5)
C8 C7 1.390(5)
C35 C30 1.420(5)
C35 Ru1 2.200(3)
C23 C25 1.532(5)
N5 N3 1.350(4)
N5 C5 1.445(4)
Cl5 C40 1.745(6)
C24A C23A 1.517(5)
C36 C38 1.506(6)
C36 C33 1.509(5)
C36 C37 1.539(5)
C37A C36A 1.521(5)
C38A C36A 1.539(5)
C7A C8A 1.379(5)
C40 Cl6 1.795(6)
N1A N3A 1.312(4)
N1A C3A 1.363(4)
N1A Ru2 2.085(3)
N3 N1 1.311(4)
F9 P2 1.599(2)
Cl1 Ru1 2.4003(9)
Cl2 Ru2 2.3961(9)
C17A C18A 1.386(4)
C17A C22A 1.401(5)
C17A N5A 1.443(4)
N2 N4 1.308(4)
N2 Ru1 2.066(3)
P2 F10 1.597(2)
P2 F8 1.598(2)
P2 F12 1.601(2)
P2 F7 1.604(2)
P2 F11 1.608(2)
C18A C23A 1.529(5)
C5A C10A 1.403(5)
C5A N6A 1.445(4)
C39 Cl4 1.753(9)
C39 Cl3 1.791(8)
C26A C22A 1.513(5)
C26A C27A 1.520(5)
C33 C32 1.421(5)
C33 Ru1 2.189(3)
C23A C25A 1.534(5)
C22A C21A 1.395(5)
C14 C16 1.536(5)
C26 C27 1.518(5)
C26 C28 1.526(5)
C21A C20A 1.385(6)
N1 C3 1.374(4)
N1 Ru1 2.090(3)
C29 C30 1.503(5)
C29A C30A 1.499(5)
C32 Ru1 2.175(3)
C32A C31A 1.401(5)
C32A Ru2 2.189(3)
C31A C30A 1.424(5)
C31A Ru2 2.192(3)
N3A N5A 1.347(4)
N4 N6 1.348(4)
N4A N6A 1.352(4)
C30 Ru1 2.223(3)
C30A C35A 1.407(5)
C30A Ru2 2.195(3)
N5A C1A 1.357(4)
N6 C2 1.353(4)
N6A C2A 1.347(4)
C35A Ru2 2.174(3)
C14A C16A 1.525(5)
C1A C3A 1.360(4)
C6 C7 1.390(5)
C6 C5 1.400(5)
